data_7111292
loop_
_publ_author_name
'Tanaka, Koichi'
'Yamamoto, Yohei'
'Ohba, Shigeru'

_publ_section_title
;
 Photochromism of the inclusion crystals of a new
 hydroperoxybiindenylidene
;
_journal_issue 15
_journal_name_full 'Chemical Communications'
_journal_page_first 1866
_journal_paper_doi 10.1039/b305416k
_journal_year 2003
_chemical_formula_moiety 'C30 H20 F2 O4, C H4 O'
_chemical_formula_sum 'C31 H24 F2 O5'
_chemical_formula_weight 514.52
_space_group_IT_number 14
_symmetry_cell_setting monoclinic
_symmetry_Int_Tables_number 14
_symmetry_space_group_name_Hall '-P 2yn'
_symmetry_space_group_name_H-M 'P 1 21/n 1'
_audit_creation_date 'Sat Feb  1 14:24:06 2003'
_audit_creation_method 'by teXsan'
_cell_angle_alpha 90
_cell_angle_beta 98.51(2)
_cell_angle_gamma 90
_cell_formula_units_Z 4
_cell_length_a 18.717(5)
_cell_length_b 11.939(3)
_cell_length_c 11.695(3)
_cell_measurement_reflns_used 25
_cell_measurement_temperature 298
_cell_measurement_theta_max 14.0
_cell_measurement_theta_min 10.1
_cell_volume 2584.6(12)
_computing_cell_refinement ' WinAFC Diffractometer Control Software (Rigaku, 1999)'
_computing_data_collection ' WinAFC Diffractometer Control Software (Rigaku, 1999)'
_computing_data_reduction 'TEXSAN (Molecular Structure Corporation, 2001)'
_computing_molecular_graphics 'ORTEPII (Johnson, 1976)'
_computing_publication_material TEXSAN
_computing_structure_refinement 'SHELXL97 (Sheldrick, 1997)'
_computing_structure_solution 'SIR92 (Altomare et al., 1994)'
_diffrn_measured_fraction_theta_full 1.0
_diffrn_measured_fraction_theta_max 1.0
_diffrn_measurement_device_type 'Rigaku AFC7R'
_diffrn_measurement_method \w-2\q
_diffrn_radiation_type 'Mo K\a'
_diffrn_radiation_wavelength 0.7107
_diffrn_reflns_av_R_equivalents 0.007
_diffrn_reflns_limit_h_max 24
_diffrn_reflns_limit_h_min -9
_diffrn_reflns_limit_k_max 15
_diffrn_reflns_limit_k_min 0
_diffrn_reflns_limit_l_max 15
_diffrn_reflns_limit_l_min -15
_diffrn_reflns_number 6832
_diffrn_reflns_theta_full 27.5
_diffrn_reflns_theta_max 27.50
_diffrn_standards_decay_% 0.7
_diffrn_standards_interval_count 150
_diffrn_standards_number 3
_exptl_absorpt_coefficient_mu 0.098
_exptl_absorpt_correction_type none
_exptl_crystal_colour colourless
_exptl_crystal_density_diffrn 1.322
_exptl_crystal_density_method 'not measured'
_exptl_crystal_description plate
_exptl_crystal_F_000 1072
_exptl_crystal_size_max 0.5
_exptl_crystal_size_mid 0.5
_exptl_crystal_size_min 0.3
_refine_diff_density_max 0.41
_refine_diff_density_min -0.28
_refine_ls_extinction_method none
_refine_ls_goodness_of_fit_ref 1.023
_refine_ls_hydrogen_treatment noref
_refine_ls_number_parameters 348
_refine_ls_number_reflns 5939
_refine_ls_R_factor_gt 0.0561
_refine_ls_shift/su_max 0.0010
_refine_ls_structure_factor_coef Fsqd
_refine_ls_weighting_details 'w = 1/[\s^2^(Fo^2^) + (0.1042P)^2^+0.6922P] where P=(Fo^2^+2Fc^2^)/3'
_refine_ls_weighting_scheme calc
_refine_ls_wR_factor_ref 0.1985
_reflns_number_gt 3625
_reflns_number_total 5939
_reflns_threshold_expression I>2\s(I)
_cod_data_source_file b305416ksup1.cif
_cod_data_source_block III
_cod_original_sg_symbol_H-M 'P 21/n'
_cod_original_formula_sum 'C31 H24 F2 O5 '
_cod_database_code 7111292

loop_
_symmetry_equiv_pos_as_xyz
x,y,z
1/2-x,1/2+y,1/2-z
-x,-y,-z
1/2+x,1/2-y,1/2+z

loop_
_atom_site_label
_atom_site_type_symbol
_atom_site_fract_x
_atom_site_fract_y
_atom_site_fract_z
_atom_site_U_iso_or_equiv
_atom_site_adp_type
_atom_site_occupancy
_atom_site_calc_flag
_atom_site_refinement_flags
F1 F 0.4335(1) 0.3621(2) 0.4306(2) 0.1084(8) Uani 1.00 d .
F2 F 0.3725(1) 0.5121(2) 0.7227(3) 0.137(1) Uani 1.00 d .
O3 O 0.61941(9) 0.0088(1) 0.7267(1) 0.0490(4) Uani 1.00 d .
O4 O 0.6736(1) -0.0529(2) 0.8037(2) 0.0686(5) Uani 1.00 d .
O5 O 0.7856(1) 0.3013(2) 0.8446(2) 0.0647(5) Uani 1.00 d .
O6 O 0.74283(9) 0.2688(2) 1.0510(1) 0.0607(5) Uani 1.00 d .
O7A O 0.6554(3) -0.0603(5) 1.0328(4) 0.129(2) Uani 0.65 d P
O7B O 0.7111(6) -0.0773(10) 1.118(1) 0.12368(4) Uiso 0.35 d P
C8 C 0.4854(2) 0.3011(3) 0.4985(3) 0.0689(8) Uani 1.00 d .
C9 C 0.4729(1) 0.1926(3) 0.5159(2) 0.0628(7) Uani 1.00 d .
C10 C 0.5258(1) 0.1309(2) 0.5850(2) 0.0512(6) Uani 1.00 d .
C11 C 0.5899(1) 0.1811(2) 0.6335(2) 0.0422(5) Uani 1.00 d .
C12 C 0.5998(2) 0.2927(2) 0.6125(3) 0.0636(7) Uani 1.00 d .
C13 C 0.5472(2) 0.3544(3) 0.5436(3) 0.0806(9) Uani 1.00 d .
C14 C 0.6504(1) 0.1160(2) 0.7060(2) 0.0392(4) Uani 1.00 d .
C15 C 0.6817(1) 0.1724(2) 0.8206(2) 0.0377(4) Uani 1.00 d .
C16 C 0.7628(1) 0.1882(2) 0.8247(2) 0.0435(5) Uani 1.00 d .
C17 C 0.7767(1) 0.1500(2) 0.7079(2) 0.0445(5) Uani 1.00 d .
C18 C 0.8413(1) 0.1557(2) 0.6624(2) 0.0577(6) Uani 1.00 d .
C19 C 0.8426(2) 0.1153(3) 0.5520(3) 0.0655(7) Uani 1.00 d .
C20 C 0.7814(2) 0.0682(3) 0.4885(2) 0.0658(7) Uani 1.00 d .
C21 C 0.7171(1) 0.0636(2) 0.5335(2) 0.0543(6) Uani 1.00 d .
C22 C 0.7158(1) 0.1062(2) 0.6433(2) 0.0428(5) Uani 1.00 d .
C23 C 0.4194(2) 0.4314(3) 0.7688(3) 0.0826(10) Uani 1.00 d .
C24 C 0.3982(2) 0.3235(4) 0.7564(3) 0.0780(9) Uani 1.00 d .
C25 C 0.4465(1) 0.2396(3) 0.8036(2) 0.0616(7) Uani 1.00 d .
C26 C 0.5145(1) 0.2680(2) 0.8593(2) 0.0480(5) Uani 1.00 d .
C27 C 0.5328(2) 0.3800(3) 0.8705(3) 0.0730(8) Uani 1.00 d .
C28 C 0.4852(2) 0.4637(3) 0.8247(4) 0.086(1) Uani 1.00 d .
C29 C 0.5657(1) 0.1771(2) 0.9141(2) 0.0430(5) Uani 1.00 d .
C30 C 0.6454(1) 0.1971(2) 0.9074(2) 0.0396(5) Uani 1.00 d .
C31 C 0.6817(1) 0.2306(2) 1.0253(2) 0.0455(5) Uani 1.00 d .
C32 C 0.6303(1) 0.2070(2) 1.1050(2) 0.0487(5) Uani 1.00 d .
C33 C 0.6414(2) 0.2136(3) 1.2254(2) 0.0619(7) Uani 1.00 d .
C34 C 0.5848(2) 0.1853(3) 1.2826(2) 0.0682(8) Uani 1.00 d .
C35 C 0.5190(2) 0.1531(3) 1.2214(2) 0.0681(8) Uani 1.00 d .
C36 C 0.5079(1) 0.1474(2) 1.1023(2) 0.0571(6) Uani 1.00 d .
C37 C 0.5647(1) 0.1742(2) 1.0438(2) 0.0452(5) Uani 1.00 d .
C38A C 0.7294(9) -0.092(1) 1.071(1) 0.20221(8) Uiso 0.65 d P
C38B C 0.700(1) -0.073(2) 1.227(2) 0.17881(9) Uiso 0.35 d P
H4 H 0.6935 -0.0982 0.7661 0.0686 Uiso 1.00 calc .
H5 H 0.7750 0.3227 0.9066 0.0647 Uiso 1.00 calc .
H9 H 0.4290 0.1585 0.4820 0.0754 Uiso 1.00 calc .
H10 H 0.5178 0.0538 0.5990 0.0614 Uiso 1.00 calc .
H12 H 0.6433 0.3283 0.6457 0.0763 Uiso 1.00 calc .
H13 H 0.5543 0.4315 0.5285 0.0967 Uiso 1.00 calc .
H16 H 0.7880 0.1413 0.8828 0.0522 Uiso 1.00 calc .
H18 H 0.8835 0.1866 0.7062 0.0692 Uiso 1.00 calc .
H19 H 0.8860 0.1198 0.5190 0.0786 Uiso 1.00 calc .
H20 H 0.7836 0.0388 0.4136 0.0790 Uiso 1.00 calc .
H21 H 0.6750 0.0321 0.4902 0.0652 Uiso 1.00 calc .
H24 H 0.3517 0.3047 0.7168 0.0936 Uiso 1.00 calc .
H25 H 0.4324 0.1632 0.7971 0.0739 Uiso 1.00 calc .
H27 H 0.5789 0.4004 0.9105 0.0876 Uiso 1.00 calc .
H28 H 0.4981 0.5406 0.8321 0.1035 Uiso 1.00 calc .
H29 H 0.5513 0.1064 0.8812 0.0516 Uiso 1.00 calc .
H33 H 0.6866 0.2368 1.2665 0.0742 Uiso 1.00 calc .
H34 H 0.5908 0.1879 1.3646 0.0819 Uiso 1.00 calc .
H35 H 0.4805 0.1343 1.2625 0.0817 Uiso 1.00 calc .
H36 H 0.4624 0.1258 1.0614 0.0686 Uiso 1.00 calc .

loop_
_atom_site_aniso_label
_atom_site_aniso_U_11
_atom_site_aniso_U_22
_atom_site_aniso_U_33
_atom_site_aniso_U_12
_atom_site_aniso_U_13
_atom_site_aniso_U_23
F1 0.092(1) 0.106(2) 0.110(2) 0.034(1) -0.042(1) 0.004(1)
F2 0.104(2) 0.142(2) 0.155(2) 0.064(2) -0.009(2) 0.037(2)
O3 0.0537(9) 0.0375(8) 0.0558(9) -0.0044(7) 0.0081(7) -0.0004(7)
O4 0.099(2) 0.046(1) 0.059(1) 0.0117(10) 0.007(1) 0.0065(8)
O5 0.070(1) 0.063(1) 0.066(1) -0.0296(9) 0.0260(10) -0.0158(9)
O6 0.0457(9) 0.087(1) 0.0471(9) -0.0174(9) 0.0003(7) -0.0060(9)
O7A 0.101(3) 0.169(5) 0.115(4) 0.020(3) 0.010(3) 0.021(3)
C8 0.061(2) 0.081(2) 0.057(2) 0.021(1) -0.016(1) -0.007(1)
C9 0.045(1) 0.087(2) 0.053(1) 0.000(1) -0.005(1) -0.008(1)
C10 0.045(1) 0.062(1) 0.046(1) -0.005(1) 0.0025(10) -0.005(1)
C11 0.040(1) 0.047(1) 0.039(1) 0.0037(9) 0.0032(8) -0.0049(9)
C12 0.062(2) 0.048(1) 0.073(2) -0.003(1) -0.018(1) 0.001(1)
C13 0.091(2) 0.051(2) 0.089(2) 0.012(2) -0.021(2) 0.007(1)
C14 0.039(1) 0.038(1) 0.040(1) -0.0025(8) 0.0064(8) -0.0006(8)
C15 0.038(1) 0.035(1) 0.040(1) -0.0006(8) 0.0031(8) 0.0036(8)
C16 0.039(1) 0.046(1) 0.046(1) -0.0041(9) 0.0071(9) 0.0017(9)
C17 0.042(1) 0.045(1) 0.047(1) 0.0035(10) 0.0085(9) 0.0053(9)
C18 0.045(1) 0.070(2) 0.060(1) 0.000(1) 0.014(1) 0.002(1)
C19 0.059(2) 0.082(2) 0.061(2) 0.009(1) 0.026(1) 0.005(1)
C20 0.075(2) 0.074(2) 0.051(1) 0.012(1) 0.021(1) -0.002(1)
C21 0.061(1) 0.059(1) 0.044(1) 0.002(1) 0.009(1) -0.003(1)
C22 0.045(1) 0.042(1) 0.043(1) 0.0029(9) 0.0088(9) 0.0031(9)
C23 0.074(2) 0.098(3) 0.075(2) 0.035(2) 0.010(2) 0.015(2)
C24 0.045(1) 0.122(3) 0.063(2) 0.015(2) -0.005(1) -0.005(2)
C25 0.042(1) 0.088(2) 0.054(1) 0.002(1) 0.002(1) -0.008(1)
C26 0.038(1) 0.066(2) 0.040(1) 0.003(1) 0.0078(9) -0.002(1)
C27 0.058(2) 0.066(2) 0.091(2) 0.005(1) -0.004(1) 0.007(2)
C28 0.076(2) 0.070(2) 0.112(3) 0.015(2) 0.009(2) 0.011(2)
C29 0.038(1) 0.051(1) 0.041(1) -0.0047(9) 0.0062(9) -0.0045(9)
C30 0.036(1) 0.043(1) 0.039(1) -0.0022(9) 0.0019(8) 0.0013(9)
C31 0.042(1) 0.052(1) 0.041(1) -0.0022(10) 0.0025(9) -0.0015(10)
C32 0.047(1) 0.057(1) 0.042(1) -0.003(1) 0.0065(9) -0.0014(10)
C33 0.061(2) 0.082(2) 0.042(1) -0.003(1) 0.004(1) -0.002(1)
C34 0.072(2) 0.093(2) 0.042(1) 0.000(2) 0.015(1) 0.005(1)
C35 0.072(2) 0.082(2) 0.056(2) -0.004(2) 0.028(1) 0.010(1)
C36 0.049(1) 0.068(2) 0.055(1) -0.007(1) 0.012(1) 0.003(1)
C37 0.044(1) 0.048(1) 0.044(1) -0.0014(10) 0.0098(9) 0.0005(10)

loop_
_atom_type_symbol
_atom_type_description
_atom_type_scat_dispersion_real
_atom_type_scat_dispersion_imag
_atom_type_scat_source
C C 0.003 0.002
;International Tables for Crystallography
(1992, Vol. C, Tables 4.2.6.8 and 6.1.1.4)
;
H H 0.000 0.000
;International Tables for Crystallography
(1992, Vol. C, Table 6.1.1.4)
;
F F 0.017 0.010
;International Tables for Crystallography
(1992, Vol. C, Tables 4.2.6.8 and 6.1.1.4)
;
O O 0.011 0.006
;International Tables for Crystallography
(1992, Vol. C, Tables 4.2.6.8 and 6.1.1.4)
;

loop_
_geom_angle_atom_site_label_1
_geom_angle_atom_site_label_2
_geom_angle_atom_site_label_3
_geom_angle
_geom_angle_publ_flag
O4 O3 C14 107.0(2) yes
O3 O4 H4 109.5 no
C16 O5 H5 109.5 no
F1 C8 C9 118.5(3) yes
F1 C8 C13 117.8(3) yes
C9 C8 C13 123.7(3) yes
C8 C9 C10 118.4(2) yes
C8 C9 H9 120.8 no
C10 C9 H9 120.8 no
C9 C10 C11 120.5(2) yes
C9 C10 H10 119.8 no
C11 C10 H10 119.8 no
C10 C11 C12 118.6(2) yes
C10 C11 C14 122.4(2) yes
C12 C11 C14 119.1(2) yes
C11 C12 C13 121.1(2) yes
C11 C12 H12 119.5 no
C13 C12 H12 119.4 no
C8 C13 C12 117.8(3) yes
C8 C13 H13 121.1 no
C12 C13 H13 121.1 no
O3 C14 C11 105.2(2) yes
O3 C14 C15 110.7(2) yes
O3 C14 C22 112.7(2) yes
C11 C14 C15 114.7(2) yes
C11 C14 C22 110.8(2) yes
C15 C14 C22 103.0(2) yes
C14 C15 C16 109.3(2) yes
C14 C15 C30 126.1(2) yes
C16 C15 C30 124.4(2) yes
O5 C16 C15 113.4(2) yes
O5 C16 C17 110.4(2) yes
O5 C16 H16 109.7 no
C15 C16 C17 104.0(2) yes
C15 C16 H16 109.7 no
C17 C16 H16 109.7 no
C16 C17 C18 127.7(2) yes
C16 C17 C22 112.0(2) yes
C18 C17 C22 120.3(2) yes
C17 C18 C19 118.5(2) yes
C17 C18 H18 120.7 no
C19 C18 H18 120.8 no
C18 C19 C20 120.9(3) yes
C18 C19 H19 119.6 no
C20 C19 H19 119.6 no
C19 C20 C21 120.5(3) yes
C19 C20 H20 119.7 no
C21 C20 H20 119.7 no
C20 C21 C22 118.3(2) yes
C20 C21 H21 120.8 no
C22 C21 H21 120.8 no
C14 C22 C17 111.5(2) yes
C14 C22 C21 126.9(2) yes
C17 C22 C21 121.5(2) yes
F2 C23 C24 118.1(3) yes
F2 C23 C28 118.4(3) yes
C24 C23 C28 123.5(3) yes
C23 C24 C25 118.5(3) yes
C23 C24 H24 120.8 no
C25 C24 H24 120.8 no
C24 C25 C26 120.3(3) yes
C24 C25 H25 119.9 no
C26 C25 H25 119.9 no
C25 C26 C27 118.6(2) yes
C25 C26 C29 120.1(2) yes
C27 C26 C29 121.2(2) yes
C26 C27 C28 121.5(3) yes
C26 C27 H27 119.3 no
C28 C27 H27 119.2 no
C23 C28 C27 117.6(3) yes
C23 C28 H28 121.2 no
C27 C28 H28 121.2 no
C26 C29 C30 115.2(2) yes
C26 C29 C37 109.7(2) yes
C26 C29 H29 109.8 no
C30 C29 C37 102.2(2) yes
C30 C29 H29 109.8 no
C37 C29 H29 109.8 no
C15 C30 C29 128.1(2) yes
C15 C30 C31 123.0(2) yes
C29 C30 C31 108.0(2) yes
O6 C31 C30 127.2(2) yes
O6 C31 C32 126.4(2) yes
C30 C31 C32 106.4(2) yes
C31 C32 C33 128.2(2) yes
C31 C32 C37 110.0(2) yes
C33 C32 C37 121.8(2) yes
C32 C33 C34 117.7(2) yes
C32 C33 H33 121.1 no
C34 C33 H33 121.1 no
C33 C34 C35 120.5(2) yes
C33 C34 H34 119.8 no
C35 C34 H34 119.8 no
C34 C35 C36 121.7(3) yes
C34 C35 H35 119.1 no
C36 C35 H35 119.1 no
C35 C36 C37 118.5(2) yes
C35 C36 H36 120.8 no
C37 C36 H36 120.8 no
C29 C37 C32 111.6(2) yes
C29 C37 C36 128.5(2) yes
C32 C37 C36 119.8(2) yes

loop_
_geom_bond_atom_site_label_1
_geom_bond_atom_site_label_2
_geom_bond_distance
_geom_bond_publ_flag
F1 C8 1.370(4) yes
F2 C23 1.359(5) yes
O3 O4 1.454(3) yes
O3 C14 1.440(3) yes
O4 H4 0.820 no
O5 C16 1.425(3) yes
O5 H5 0.820 no
O6 C31 1.227(3) yes
O7A C38A 1.44(2) yes
O7B C38B 1.33(3) yes
C8 C9 1.336(5) yes
C8 C13 1.357(4) yes
C9 C10 1.392(4) yes
C9 H9 0.950 no
C10 C11 1.385(3) yes
C10 H10 0.950 no
C11 C12 1.372(4) yes
C11 C14 1.523(3) yes
C12 C13 1.388(4) yes
C12 H12 0.950 no
C13 H13 0.950 no
C14 C15 1.537(3) yes
C14 C22 1.521(3) yes
C15 C16 1.523(3) yes
C15 C30 1.336(3) yes
C16 C17 1.500(3) yes
C16 H16 0.950 no
C17 C18 1.393(4) yes
C17 C22 1.375(3) yes
C18 C19 1.382(4) yes
C18 H18 0.950 no
C19 C20 1.390(4) yes
C19 H19 0.950 no
C20 C21 1.383(4) yes
C20 H20 0.950 no
C21 C22 1.384(3) yes
C21 H21 0.950 no
C23 C24 1.349(6) yes
C23 C28 1.361(5) yes
C24 C25 1.406(5) yes
C24 H24 0.950 no
C25 C26 1.383(3) yes
C25 H25 0.950 no
C26 C27 1.382(4) yes
C26 C29 1.525(3) yes
C27 C28 1.392(5) yes
C27 H27 0.950 no
C28 H28 0.950 no
C29 C30 1.523(3) yes
C29 C37 1.520(3) yes
C29 H29 0.950 no
C30 C31 1.498(3) yes
C31 C32 1.463(4) yes
C32 C33 1.395(3) yes
C32 C37 1.383(3) yes
C33 C34 1.377(4) yes
C33 H33 0.950 no
C34 C35 1.383(4) yes
C34 H34 0.950 no
C35 C36 1.379(4) yes
C35 H35 0.950 no
C36 C37 1.384(4) yes
C36 H36 0.950 no

loop_
_geom_hbond_atom_site_label_D
_geom_hbond_atom_site_label_H
_geom_hbond_atom_site_label_A
_geom_hbond_site_symmetry_A
_geom_hbond_distance_DH
_geom_hbond_distance_HA
_geom_hbond_distance_DA
_geom_hbond_angle_DHA
_geom_hbond_publ_flag
O5 H5 O6 . 0.82 1.98 2.681(2) 143 yes
O4 H4 O5 2_646 0.82 1.85 2.648(3) 164 yes
